data_2226231
loop_
_publ_author_name
'Saber, Asmaa'
'Zouihri, Hafid'
'Essassi, El Mokhtar'
'Ng, Seik Weng'

_publ_section_title
;
 1-Isopropenyl-1<i>H</i>-1,3-benzimidazol-2(3<i>H</i>)-one
;
_journal_coeditor_code NC2184
_journal_issue 6
_journal_name_full 'Acta Crystallographica Section E'
_journal_page_first o1409
_journal_paper_doi 10.1107/S1600536810017897
_journal_volume 66
_journal_year 2010
_chemical_formula_iupac 'C10 H10 N2 O'
_chemical_formula_moiety 'C10 H10 N2 O'
_chemical_formula_sum 'C10 H10 N2 O'
_chemical_formula_weight 174.20
_chemical_name_systematic
;
1-Isopropenyl-1<i>H</i>-1,3-benzimidazol-2(3<i>H</i>)-one
;
_space_group_IT_number 15
_symmetry_cell_setting monoclinic
_symmetry_space_group_name_Hall '-C 2yc'
_symmetry_space_group_name_H-M 'C 1 2/c 1'
_atom_sites_solution_hydrogens geom
_atom_sites_solution_primary direct
_atom_sites_solution_secondary difmap
_audit_creation_method SHELXL-97
_cell_angle_alpha 90.00
_cell_angle_beta 90.961(2)
_cell_angle_gamma 90.00
_cell_formula_units_Z 8
_cell_length_a 15.8724(2)
_cell_length_b 6.09710(10)
_cell_length_c 17.9313(3)
_cell_measurement_reflns_used 8296
_cell_measurement_temperature 100(2)
_cell_measurement_theta_max 35.0
_cell_measurement_theta_min 2.3
_cell_volume 1735.07(5)
_computing_cell_refinement 'SAINT (Bruker, 2008)'
_computing_data_collection 'APEX2 (Bruker, 2008)'
_computing_data_reduction 'SAINT (Bruker, 2008)'
_computing_molecular_graphics 'X-SEED (Barbour, 2001)'
_computing_publication_material 'publCIF (Westrip, 2010)'
_computing_structure_refinement 'SHELXL97 (Sheldrick, 2008)'
_computing_structure_solution 'SHELXS97 (Sheldrick, 2008)'
_diffrn_ambient_temperature 100(2)
_diffrn_measured_fraction_theta_full 0.994
_diffrn_measured_fraction_theta_max 0.994
_diffrn_measurement_device_type 'Bruker X8 APEXII'
_diffrn_measurement_method '\f and \w scans'
_diffrn_radiation_monochromator graphite
_diffrn_radiation_source 'fine-focus sealed tube'
_diffrn_radiation_type MoK\a
_diffrn_radiation_wavelength 0.71073
_diffrn_reflns_av_R_equivalents 0.0225
_diffrn_reflns_av_sigmaI/netI 0.0148
_diffrn_reflns_limit_h_max 21
_diffrn_reflns_limit_h_min -21
_diffrn_reflns_limit_k_max 8
_diffrn_reflns_limit_k_min -8
_diffrn_reflns_limit_l_max 25
_diffrn_reflns_limit_l_min -25
_diffrn_reflns_number 13930
_diffrn_reflns_theta_full 29.99
_diffrn_reflns_theta_max 29.99
_diffrn_reflns_theta_min 3.40
_diffrn_standards_decay_% 0
_diffrn_standards_interval_count 0
_diffrn_standards_interval_time 0
_diffrn_standards_number 0
_exptl_absorpt_coefficient_mu 0.089
_exptl_absorpt_correction_type none
_exptl_crystal_colour Colorless
_exptl_crystal_density_diffrn 1.334
_exptl_crystal_density_method 'not measured'
_exptl_crystal_description Block
_exptl_crystal_F_000 736
_exptl_crystal_size_max 0.35
_exptl_crystal_size_mid 0.30
_exptl_crystal_size_min 0.18
_refine_diff_density_max 0.385
_refine_diff_density_min -0.214
_refine_ls_extinction_method none
_refine_ls_goodness_of_fit_ref 0.977
_refine_ls_hydrogen_treatment mixed
_refine_ls_matrix_type full
_refine_ls_number_parameters 123
_refine_ls_number_reflns 2506
_refine_ls_number_restraints 1
_refine_ls_restrained_S_all 0.977
_refine_ls_R_factor_all 0.0435
_refine_ls_R_factor_gt 0.0389
_refine_ls_shift/su_max 0.001
_refine_ls_shift/su_mean 0.001
_refine_ls_structure_factor_coef Fsqd
_refine_ls_weighting_details 'calc w=1/[\s^2^(Fo^2^)+(0.0716P)^2^+0.9009P] where P=(Fo^2^+2Fc^2^)/3'
_refine_ls_weighting_scheme calc
_refine_ls_wR_factor_gt 0.1075
_refine_ls_wR_factor_ref 0.1142
_reflns_number_gt 2231
_reflns_number_total 2506
_reflns_threshold_expression I>2\s(I)
_cod_data_source_file nc2184.cif
_cod_data_source_block I
_cod_depositor_comments
;
The following automatic conversions were performed:
'_symmetry_cell_setting' value 'Monoclinic' changed to 'monoclinic'
according to '/home/saulius/struct/CIF-dictionaries/cif_core.dic'
dictionary named 'cif_core.dic' version 2.4.1 from
2010-06-29.

'_exptl_absorpt_correction_type' value 'None' changed to
'none' according to '/home/saulius/struct/CIF-dictionaries/cif_core.dic'
dictionary named 'cif_core.dic' version 2.4.1 from 2010-06-29.

Automatic conversion script
Id: cif_fix_enum 1527 2010-12-29 10:47:43Z saulius 
;
_cod_original_sg_symbol_H-M 'C 2/c'
_cod_database_code 2226231
_cod_database_fobs_code 2226231

loop_
_symmetry_equiv_pos_as_xyz
'x, y, z'
'-x, y, -z+1/2'
'x+1/2, y+1/2, z'
'-x+1/2, y+1/2, -z+1/2'
'-x, -y, -z'
'x, -y, z-1/2'
'-x+1/2, -y+1/2, -z'
'x+1/2, -y+1/2, z-1/2'

loop_
_atom_site_type_symbol
_atom_site_label
_atom_site_fract_x
_atom_site_fract_y
_atom_site_fract_z
_atom_site_U_iso_or_equiv
_atom_site_adp_type
_atom_site_calc_flag
_atom_site_refinement_flags
_atom_site_occupancy
_atom_site_disorder_assembly
_atom_site_disorder_group
O O1 0.58630(4) 0.41270(11) 0.43646(4) 0.02815(17) Uani d . 1 . .
N N1 0.45280(5) 0.26700(13) 0.45678(4) 0.02451(18) Uani d D 1 . .
H H1 0.4355(10) 0.366(2) 0.4880(7) 0.048(4) Uiso d D 1 . .
N N2 0.53743(5) 0.08911(12) 0.38109(4) 0.02211(17) Uani d . 1 . .
C C1 0.40921(5) 0.08279(14) 0.43226(5) 0.02174(18) Uani d . 1 . .
C C2 0.32851(6) 0.00950(17) 0.44634(5) 0.0275(2) Uani d . 1 . .
H H2 0.2922 0.0883 0.4783 0.033 Uiso calc R 1 . .
C C3 0.30248(6) -0.18432(17) 0.41176(6) 0.0296(2) Uani d . 1 . .
H H3 0.2473 -0.2386 0.4201 0.036 Uiso calc R 1 . .
C C4 0.35602(6) -0.29936(17) 0.36524(6) 0.0296(2) Uani d . 1 . .
H H4 0.3367 -0.4314 0.3426 0.035 Uiso calc R 1 . .
C C5 0.43747(6) -0.22577(15) 0.35092(5) 0.0259(2) Uani d . 1 . .
H H5 0.4740 -0.3051 0.3193 0.031 Uiso calc R 1 . .
C C6 0.46266(5) -0.03240(14) 0.38485(4) 0.02048(18) Uani d . 1 . .
C C7 0.53105(6) 0.27304(14) 0.42624(5) 0.02226(18) Uani d . 1 . .
C C8 0.60775(5) 0.04385(15) 0.33453(5) 0.02371(19) Uani d . 1 . .
C C9 0.64627(6) -0.14799(17) 0.33983(6) 0.0338(2) Uani d . 1 . .
H H9A 0.6272 -0.2545 0.3743 0.041 Uiso calc R 1 . .
H H9B 0.6930 -0.1793 0.3091 0.041 Uiso calc R 1 . .
C C10 0.62872(7) 0.21916(17) 0.27950(6) 0.0327(2) Uani d . 1 . .
H H10A 0.6743 0.1682 0.2476 0.049 Uiso calc R 1 . .
H H10B 0.6469 0.3517 0.3062 0.049 Uiso calc R 1 . .
H H10C 0.5788 0.2524 0.2487 0.049 Uiso calc R 1 . .

loop_
_atom_site_aniso_label
_atom_site_aniso_U_11
_atom_site_aniso_U_22
_atom_site_aniso_U_33
_atom_site_aniso_U_12
_atom_site_aniso_U_13
_atom_site_aniso_U_23
O1 0.0268(3) 0.0240(3) 0.0338(4) -0.0062(2) 0.0053(3) -0.0065(3)
N1 0.0231(4) 0.0223(4) 0.0284(4) -0.0013(3) 0.0057(3) -0.0049(3)
N2 0.0214(4) 0.0209(3) 0.0242(3) -0.0038(3) 0.0054(3) -0.0036(3)
C1 0.0218(4) 0.0219(4) 0.0216(4) -0.0003(3) 0.0012(3) 0.0005(3)
C2 0.0215(4) 0.0315(5) 0.0298(4) -0.0009(3) 0.0044(3) -0.0010(3)
C3 0.0222(4) 0.0350(5) 0.0316(5) -0.0075(3) 0.0017(3) 0.0001(4)
C4 0.0282(5) 0.0304(5) 0.0302(4) -0.0090(4) 0.0004(3) -0.0036(4)
C5 0.0265(4) 0.0258(4) 0.0255(4) -0.0044(3) 0.0034(3) -0.0044(3)
C6 0.0199(4) 0.0216(4) 0.0200(4) -0.0022(3) 0.0016(3) 0.0008(3)
C7 0.0234(4) 0.0204(4) 0.0230(4) -0.0008(3) 0.0027(3) -0.0013(3)
C8 0.0215(4) 0.0263(4) 0.0235(4) -0.0056(3) 0.0057(3) -0.0045(3)
C9 0.0292(5) 0.0292(5) 0.0433(6) -0.0002(4) 0.0114(4) -0.0055(4)
C10 0.0352(5) 0.0346(5) 0.0287(5) -0.0088(4) 0.0090(4) 0.0014(4)

loop_
_atom_type_symbol
_atom_type_description
_atom_type_scat_dispersion_real
_atom_type_scat_dispersion_imag
_atom_type_scat_source
C C 0.0033 0.0016 'International Tables Vol C Tables 4.2.6.8 and 6.1.1.4'
H H 0.0000 0.0000 'International Tables Vol C Tables 4.2.6.8 and 6.1.1.4'
N N 0.0061 0.0033 'International Tables Vol C Tables 4.2.6.8 and 6.1.1.4'
O O 0.0106 0.0060 'International Tables Vol C Tables 4.2.6.8 and 6.1.1.4'

loop_
_geom_angle_atom_site_label_1
_geom_angle_atom_site_label_2
_geom_angle_atom_site_label_3
_geom_angle_site_symmetry_1
_geom_angle_site_symmetry_3
_geom_angle
_geom_angle_publ_flag
C7 N1 C1 . . 110.29(7) ?
C7 N1 H1 . . 122.5(11) ?
C1 N1 H1 . . 127.2(11) ?
C7 N2 C6 . . 109.21(7) ?
C7 N2 C8 . . 124.13(7) ?
C6 N2 C8 . . 126.52(7) ?
C2 C1 N1 . . 131.46(8) ?
C2 C1 C6 . . 121.39(8) ?
N1 C1 C6 . . 107.14(7) ?
C1 C2 C3 . . 117.45(9) ?
C1 C2 H2 . . 121.3 ?
C3 C2 H2 . . 121.3 ?
C4 C3 C2 . . 120.99(9) ?
C4 C3 H3 . . 119.5 ?
C2 C3 H3 . . 119.5 ?
C3 C4 C5 . . 121.69(9) ?
C3 C4 H4 . . 119.2 ?
C5 C4 H4 . . 119.2 ?
C6 C5 C4 . . 117.05(9) ?
C6 C5 H5 . . 121.5 ?
C4 C5 H5 . . 121.5 ?
C5 C6 C1 . . 121.42(8) ?
C5 C6 N2 . . 131.94(8) ?
C1 C6 N2 . . 106.63(7) ?
O1 C7 N1 . . 127.42(8) ?
O1 C7 N2 . . 125.86(8) ?
N1 C7 N2 . . 106.72(7) ?
C9 C8 N2 . . 119.50(8) ?
C9 C8 C10 . . 124.87(9) ?
N2 C8 C10 . . 115.54(8) ?
C8 C9 H9A . . 120.0 ?
C8 C9 H9B . . 120.0 ?
H9A C9 H9B . . 120.0 ?
C8 C10 H10A . . 109.5 ?
C8 C10 H10B . . 109.5 ?
H10A C10 H10B . . 109.5 ?
C8 C10 H10C . . 109.5 ?
H10A C10 H10C . . 109.5 ?
H10B C10 H10C . . 109.5 ?

loop_
_geom_bond_atom_site_label_1
_geom_bond_atom_site_label_2
_geom_bond_site_symmetry_2
_geom_bond_distance
_geom_bond_publ_flag
O1 C7 . 1.2338(11) ?
N1 C7 . 1.3663(11) ?
N1 C1 . 1.3868(11) ?
N1 H1 . 0.871(9) ?
N2 C7 . 1.3878(11) ?
N2 C6 . 1.4016(10) ?
N2 C8 . 1.4319(11) ?
C1 C2 . 1.3839(12) ?
C1 C6 . 1.3999(11) ?
C2 C3 . 1.3939(14) ?
C2 H2 . 0.9500 ?
C3 C4 . 1.3907(14) ?
C3 H3 . 0.9500 ?
C4 C5 . 1.3963(13) ?
C4 H4 . 0.9500 ?
C5 C6 . 1.3827(12) ?
C5 H5 . 0.9500 ?
C8 C9 . 1.3225(14) ?
C8 C10 . 1.4960(13) ?
C9 H9A . 0.9500 ?
C9 H9B . 0.9500 ?
C10 H10A . 0.9800 ?
C10 H10B . 0.9800 ?
C10 H10C . 0.9800 ?

loop_
_geom_hbond_atom_site_label_D
_geom_hbond_atom_site_label_H
_geom_hbond_atom_site_label_A
_geom_hbond_site_symmetry_A
_geom_hbond_distance_DH
_geom_hbond_distance_HA
_geom_hbond_distance_DA
_geom_hbond_angle_DHA
_geom_hbond_publ_flag
N1 H1 O1 5_666 0.870(10) 1.947(9) 2.8110(10) 171.6(15) yes

loop_
_geom_torsion_atom_site_label_1
_geom_torsion_atom_site_label_2
_geom_torsion_atom_site_label_3
_geom_torsion_atom_site_label_4
_geom_torsion_site_symmetry_1
_geom_torsion_site_symmetry_2
_geom_torsion_site_symmetry_3
_geom_torsion_site_symmetry_4
_geom_torsion
_geom_torsion_publ_flag
C7 N1 C1 C2 . . . . -178.46(10) ?
C7 N1 C1 C6 . . . . 0.49(10) ?
N1 C1 C2 C3 . . . . 179.14(9) ?
C6 C1 C2 C3 . . . . 0.31(14) ?
C1 C2 C3 C4 . . . . 0.29(15) ?
C2 C3 C4 C5 . . . . -0.32(16) ?
C3 C4 C5 C6 . . . . -0.25(15) ?
C4 C5 C6 C1 . . . . 0.85(13) ?
C4 C5 C6 N2 . . . . -177.89(9) ?
C2 C1 C6 C5 . . . . -0.91(13) ?
N1 C1 C6 C5 . . . . -179.99(8) ?
C2 C1 C6 N2 . . . . 178.11(8) ?
N1 C1 C6 N2 . . . . -0.97(9) ?
C7 N2 C6 C5 . . . . 179.99(9) ?
C8 N2 C6 C5 . . . . 4.24(15) ?
C7 N2 C6 C1 . . . . 1.11(10) ?
C8 N2 C6 C1 . . . . -174.64(8) ?
C1 N1 C7 O1 . . . . -179.45(9) ?
C1 N1 C7 N2 . . . . 0.19(10) ?
C6 N2 C7 O1 . . . . 178.83(9) ?
C8 N2 C7 O1 . . . . -5.29(15) ?
C6 N2 C7 N1 . . . . -0.81(10) ?
C8 N2 C7 N1 . . . . 175.06(8) ?
C7 N2 C8 C9 . . . . 127.09(10) ?
C6 N2 C8 C9 . . . . -57.76(13) ?
C7 N2 C8 C10 . . . . -56.22(12) ?
C6 N2 C8 C10 . . . . 118.93(9) ?

loop_
_cod_related_entry_id
_cod_related_entry_database
_cod_related_entry_code
1 ChemSpider 90625
